data_4029593
loop_
_publ_author_name
'Liang, Sisi'
'Xu, Liang'
'Jia, Zhenshan'
'Gan, Liangbing'

_publ_section_title
;
 Pentafluorophenyl Transfer Reaction: Preparation of Pentafluorophenyl
 [60]Fullerene Adducts through Opening of Fullerene Epoxide Moiety with
 Trispentafluorophenylborane.
;
_journal_issue 12
_journal_name_full 'The Journal of organic chemistry'
_journal_page_first 5794
_journal_page_last 5798
_journal_paper_doi 10.1021/jo5009228
_journal_volume 79
_journal_year 2014
_chemical_formula_moiety 'C78 H29 F5 O9, C H2 Cl2'
_chemical_formula_sum 'C79 H31 Cl2 F5 O9'
_chemical_formula_weight 1289.94
_chemical_name_systematic
;
 ?
;
_space_group_crystal_system orthorhombic
_space_group_IT_number 61
_space_group_name_Hall '-P 2ac 2ab'
_space_group_name_H-M_alt 'P b c a'
_symmetry_space_group_name_Hall '-P 2ac 2ab'
_symmetry_space_group_name_H-M 'P b c a'
_atom_sites_solution_hydrogens mixed
_atom_sites_solution_primary iterative
_audit_creation_date 2014-01-09
_audit_creation_method
;
  Olex2 1.2
  (compiled Apr 23 2013 17:54:37, GUI svn.r4466)
;
_cell_angle_alpha 90
_cell_angle_beta 90
_cell_angle_gamma 90
_cell_formula_units_Z 8
_cell_length_a 14.9459(4)
_cell_length_b 19.7129(5)
_cell_length_c 36.9458(10)
_cell_measurement_reflns_used 12285
_cell_measurement_temperature 180.01(10)
_cell_measurement_theta_max 28.7920
_cell_measurement_theta_min 3.4170
_cell_volume 10885.2(5)
_computing_cell_refinement
;
CrysAlisPro, Agilent Technologies,
Version 1.171.36.32 (release 02-08-2013 CrysAlis171 .NET)
(compiled Aug  2 2013,16:46:58)
;
_computing_data_collection
;
CrysAlisPro, Agilent Technologies,
Version 1.171.36.32 (release 02-08-2013 CrysAlis171 .NET)
(compiled Aug  2 2013,16:46:58)
;
_computing_data_reduction
;
CrysAlisPro, Agilent Technologies,
Version 1.171.36.32 (release 02-08-2013 CrysAlis171 .NET)
(compiled Aug  2 2013,16:46:58)
;
_computing_molecular_graphics
;
O. V. Dolomanov, L. J. Bourhis, R. J. Gildea, J. A. K. Howard and H. Puschmann,
OLEX2: a complete structure solution, refinement and analysis program.
J. Appl. Cryst. (2009). 42, 339-341.
;
_computing_publication_material
;
O. V. Dolomanov, L. J. Bourhis, R. J. Gildea, J. A. K. Howard and H. Puschmann,
OLEX2: a complete structure solution, refinement and analysis program.
J. Appl. Cryst. (2009). 42, 339-341.
;
_computing_structure_refinement
;
XL, G.M. Sheldrick, Acta Cryst.
(2008). A64, 112-122
;
_computing_structure_solution 'SUPERFLIP, J. Appl. Cryst. (2007) 40, 786-790'
_diffrn_ambient_temperature 180.01(10)
_diffrn_detector_area_resol_mean 10.3914
_diffrn_measured_fraction_theta_full 0.9965
_diffrn_measured_fraction_theta_max 0.8819
_diffrn_measurement_details
;
  1 omega  -17.00   17.00   1.0000   50.0000
omega____ theta____ kappa____ phi______ frames
    -       10.7017  -99.0000   30.0000 34

  2 omega   41.00   81.00   1.0000   50.0000
omega____ theta____ kappa____ phi______ frames
    -       10.7017  178.0000 -180.0000 40

  3 omega  -16.00   50.00   1.0000   50.0000
omega____ theta____ kappa____ phi______ frames
    -       10.7017  -99.0000 -120.0000 66

  4 omega -100.00  -69.00   1.0000   50.0000
omega____ theta____ kappa____ phi______ frames
    -      -11.5610  178.0000    0.0000 31
;
_diffrn_measurement_device_type 'SuperNova, Dual, Cu at zero, Atlas'
_diffrn_measurement_method '\w scans'
_diffrn_orient_matrix_UB_11 0.0389992000
_diffrn_orient_matrix_UB_12 0.0000811000
_diffrn_orient_matrix_UB_13 -0.0109465000
_diffrn_orient_matrix_UB_21 0.0190563000
_diffrn_orient_matrix_UB_22 0.0254693000
_diffrn_orient_matrix_UB_23 0.0111432000
_diffrn_orient_matrix_UB_31 0.0192701000
_diffrn_orient_matrix_UB_32 -0.0254001000
_diffrn_orient_matrix_UB_33 0.0111487000
_diffrn_radiation_monochromator mirror
_diffrn_radiation_type 'Mo K\a'
_diffrn_radiation_wavelength 0.7107
_diffrn_reflns_av_R_equivalents 0.0495
_diffrn_reflns_av_unetI/netI 0.0473
_diffrn_reflns_Laue_measured_fraction_full 0.997
_diffrn_reflns_Laue_measured_fraction_max 0.998
_diffrn_reflns_limit_h_max 18
_diffrn_reflns_limit_h_min -15
_diffrn_reflns_limit_k_max 19
_diffrn_reflns_limit_k_min -24
_diffrn_reflns_limit_l_max 45
_diffrn_reflns_limit_l_min -35
_diffrn_reflns_number 41418
_diffrn_reflns_point_group_measured_fraction_full 0.997
_diffrn_reflns_point_group_measured_fraction_max 0.998
_diffrn_reflns_theta_full 25.242
_diffrn_reflns_theta_max 26.021
_diffrn_reflns_theta_min 2.791
_diffrn_source 'SuperNova (Mo) X-ray Source'
_exptl_absorpt_coefficient_mu 0.208
_exptl_absorpt_correction_T_max 1.00000
_exptl_absorpt_correction_T_min 0.40992
_exptl_absorpt_correction_type multi-scan
_exptl_absorpt_process_details
;
CrysAlisPro, Agilent Technologies,
Version 1.171.36.32 (release 02-08-2013 CrysAlis171 .NET)
(compiled Aug  2 2013,16:46:58)
Empirical absorption correction using spherical harmonics,
 implemented in SCALE3 ABSPACK scaling algorithm.
;
_exptl_crystal_colour
;
;
_exptl_crystal_density_diffrn 1.574
_exptl_crystal_description
;
;
_exptl_crystal_F_000 5248
_exptl_crystal_size_max 0.2
_exptl_crystal_size_mid 0.1
_exptl_crystal_size_min 0.1
_refine_diff_density_max 0.524
_refine_diff_density_min -0.761
_refine_diff_density_rms 0.065
_refine_ls_extinction_method none
_refine_ls_goodness_of_fit_ref 1.043
_refine_ls_hydrogen_treatment mixed
_refine_ls_matrix_type full
_refine_ls_number_parameters 873
_refine_ls_number_reflns 10710
_refine_ls_number_restraints 0
_refine_ls_restrained_S_all 1.043
_refine_ls_R_factor_all 0.0857
_refine_ls_R_factor_gt 0.0615
_refine_ls_shift/su_max 0.001
_refine_ls_shift/su_mean 0.000
_refine_ls_structure_factor_coef Fsqd
_refine_ls_weighting_details 'w=1/[\s^2^(Fo^2^)+(0.0581P)^2^+18.0560P] where P=(Fo^2^+2Fc^2^)/3'
_refine_ls_weighting_scheme calc
_refine_ls_wR_factor_gt 0.1443
_refine_ls_wR_factor_ref 0.1589
_reflns_Friedel_coverage 0.000
_reflns_number_gt 8050
_reflns_number_total 10710
_reflns_threshold_expression 'I > 2\s(I)'
_cod_data_source_file jo5009228_si_002.cif
_cod_data_source_block exp_2797
_cod_depositor_comments 'Adding full bibliography for 4029593.cif.'
_cod_database_code 4029593
_chemical_oxdiff_formula 'C70 H10 O5 F5'
_reflns_odcompleteness_completeness 99.65
_reflns_odcompleteness_iscentric 1
_reflns_odcompleteness_theta 25.97
_olex2_refinement_description
;
1. Fixed Uiso
 At 1.2 times of:
  All C(H,H) groups
 At 1.5 times of:
  All C(H,H,H) groups
2.a Secondary CH2 refined with riding coordinates:
 C79(H79A,H79B)
2.b Idealised Me refined as rotating group:
 C8(H8A,H8B,H8C), C9(H9A,H9B,H9C), C10(H10A,H10B,H10C), C12(H12A,H12B,H12C),
 C13(H13A,H13B,H13C), C14(H14A,H14B,H14C), C16(H16A,H16B,H16C), C17(H17A,H17B,
 H17C), C18(H18A,H18B,H18C)
;
_shelx_estimated_absorpt_t_max 0.979
_shelx_estimated_absorpt_t_min 0.960
_shelx_space_group_comment
;
The symmetry employed for this shelxl refinement is uniquely defined
by the following loop, which should always be used as a source of
symmetry information in preference to the above space-group names.
They are only intended as comments.
;
_shelxl_version_number 2013-3

loop_
_space_group_symop_operation_xyz
'x, y, z'
'-x+1/2, -y, z+1/2'
'x+1/2, -y+1/2, -z'
'-x, y+1/2, -z+1/2'
'-x, -y, -z'
'x-1/2, y, -z-1/2'
'-x-1/2, y-1/2, z'
'x, -y-1/2, z-1/2'

loop_
_atom_site_label
_atom_site_type_symbol
_atom_site_fract_x
_atom_site_fract_y
_atom_site_fract_z
_atom_site_U_iso_or_equiv
_atom_site_adp_type
_atom_site_occupancy
_atom_site_site_symmetry_order
_atom_site_calc_flag
_atom_site_refinement_flags_posn
_atom_site_refinement_flags_adp
H3 H -0.002(3) 0.426(2) 0.3356(11) 0.056(12) Uiso 1 1 d . .
H1 H 0.177(3) 0.1287(18) 0.3421(10) 0.036(11) Uiso 1 1 d . .
C1 C -0.0655(2) 0.33102(15) 0.39113(8) 0.0261(6) Uani 1 1 d . .
C2 C -0.0938(2) 0.27799(16) 0.36903(9) 0.0293(7) Uani 1 1 d . .
C3 C -0.1819(2) 0.26106(17) 0.36415(10) 0.0374(8) Uani 1 1 d . .
C4 C -0.2478(2) 0.2964(2) 0.38195(12) 0.0471(10) Uani 1 1 d . .
C5 C -0.2233(2) 0.34902(19) 0.40401(11) 0.0429(9) Uani 1 1 d . .
C6 C -0.1342(2) 0.36555(16) 0.40822(9) 0.0329(7) Uani 1 1 d . .
C7 C -0.0838(2) 0.56154(16) 0.36058(9) 0.0322(7) Uani 1 1 d . .
C8 C -0.0596(3) 0.61858(19) 0.33508(10) 0.0453(9) Uani 1 1 d . .
H8A H -0.0061 0.6419 0.3440 0.068 Uiso 1 1 calc R U
H8B H -0.1094 0.6508 0.3337 0.068 Uiso 1 1 calc R U
H8C H -0.0476 0.6000 0.3109 0.068 Uiso 1 1 calc R U
C9 C -0.1024(3) 0.5878(2) 0.39829(10) 0.0511(10) Uani 1 1 d . .
H9A H -0.1093 0.5495 0.4149 0.077 Uiso 1 1 calc R U
H9B H -0.1576 0.6147 0.3981 0.077 Uiso 1 1 calc R U
H9C H -0.0525 0.6164 0.4063 0.077 Uiso 1 1 calc R U
C10 C -0.1607(3) 0.5193(2) 0.34613(12) 0.0529(10) Uani 1 1 d . .
H10A H -0.1439 0.4997 0.3227 0.079 Uiso 1 1 calc R U
H10B H -0.2136 0.5481 0.3431 0.079 Uiso 1 1 calc R U
H10C H -0.1743 0.4827 0.3633 0.079 Uiso 1 1 calc R U
C11 C 0.2264(3) 0.55765(19) 0.27893(9) 0.0427(9) Uani 1 1 d . .
C12 C 0.1555(4) 0.6112(3) 0.27794(13) 0.093(2) Uani 1 1 d . .
H12A H 0.1060 0.5980 0.2939 0.139 Uiso 1 1 calc R U
H12B H 0.1334 0.6162 0.2531 0.139 Uiso 1 1 calc R U
H12C H 0.1807 0.6544 0.2862 0.139 Uiso 1 1 calc R U
C13 C 0.3080(4) 0.5783(3) 0.25787(11) 0.0754(15) Uani 1 1 d . .
H13A H 0.3298 0.6221 0.2668 0.113 Uiso 1 1 calc R U
H13B H 0.2926 0.5823 0.2322 0.113 Uiso 1 1 calc R U
H13C H 0.3548 0.5439 0.2609 0.113 Uiso 1 1 calc R U
C14 C 0.1948(5) 0.4883(3) 0.26778(13) 0.096(2) Uani 1 1 d . .
H14A H 0.2414 0.4548 0.2733 0.144 Uiso 1 1 calc R U
H14B H 0.1824 0.4880 0.2417 0.144 Uiso 1 1 calc R U
H14C H 0.1401 0.4768 0.2811 0.144 Uiso 1 1 calc R U
C15 C 0.4637(3) 0.3051(2) 0.26280(10) 0.0525(11) Uani 1 1 d . .
C16 C 0.4006(4) 0.2912(3) 0.23174(11) 0.0861(19) Uani 1 1 d . .
H16A H 0.3851 0.2429 0.2314 0.129 Uiso 1 1 calc R U
H16B H 0.4296 0.3035 0.2089 0.129 Uiso 1 1 calc R U
H16C H 0.3460 0.3182 0.2348 0.129 Uiso 1 1 calc R U
C17 C 0.4812(4) 0.3791(2) 0.26669(14) 0.0834(18) Uani 1 1 d . .
H17A H 0.4244 0.4031 0.2703 0.125 Uiso 1 1 calc R U
H17B H 0.5103 0.3962 0.2447 0.125 Uiso 1 1 calc R U
H17C H 0.5203 0.3869 0.2876 0.125 Uiso 1 1 calc R U
C18 C 0.5479(4) 0.2619(4) 0.25948(18) 0.112(2) Uani 1 1 d . .
H18A H 0.5862 0.2695 0.2806 0.168 Uiso 1 1 calc R U
H18B H 0.5804 0.2746 0.2375 0.168 Uiso 1 1 calc R U
H18C H 0.5312 0.2139 0.2582 0.168 Uiso 1 1 calc R U
C19 C 0.03555(19) 0.34400(14) 0.39680(8) 0.0210(6) Uani 1 1 d . .
C20 C 0.0844(2) 0.37039(14) 0.36058(8) 0.0220(6) Uani 1 1 d . .
C21 C 0.14230(19) 0.43421(13) 0.36653(7) 0.0187(6) Uani 1 1 d . .
C22 C 0.22442(19) 0.42337(14) 0.35370(7) 0.0194(6) Uani 1 1 d . .
C23 C 0.2356(2) 0.35246(14) 0.34263(7) 0.0208(6) Uani 1 1 d . .
C24 C 0.15618(19) 0.32290(13) 0.34546(7) 0.0186(6) Uani 1 1 d . .
C25 C 0.1658(2) 0.21209(13) 0.36426(7) 0.0212(6) Uani 1 1 d . .
C26 C 0.12718(19) 0.22689(13) 0.40184(7) 0.0201(6) Uani 1 1 d . .
C27 C 0.07539(18) 0.27848(13) 0.41493(7) 0.0197(6) Uani 1 1 d . .
C28 C 0.07291(19) 0.28902(14) 0.45368(8) 0.0222(6) Uani 1 1 d . .
C29 C 0.05655(19) 0.35928(14) 0.46141(8) 0.0222(6) Uani 1 1 d . .
C30 C 0.05013(18) 0.39517(14) 0.42814(8) 0.0209(6) Uani 1 1 d . .
C31 C 0.08217(18) 0.46002(14) 0.42590(7) 0.0206(6) Uani 1 1 d . .
C32 C 0.12044(19) 0.49131(14) 0.39148(7) 0.0212(6) Uani 1 1 d . .
C33 C 0.20730(19) 0.52324(13) 0.40589(7) 0.0200(6) Uani 1 1 d . .
C34 C 0.2884(2) 0.51534(13) 0.38950(7) 0.0213(6) Uani 1 1 d . .
C35 C 0.30111(19) 0.47179(13) 0.35611(7) 0.0207(6) Uani 1 1 d . .
C36 C 0.38560(19) 0.43248(14) 0.36452(7) 0.0210(6) Uani 1 1 d . .
C37 C 0.39707(19) 0.36523(14) 0.35721(8) 0.0221(6) Uani 1 1 d . .
C38 C 0.3263(2) 0.31927(14) 0.33853(7) 0.0227(6) Uani 1 1 d . .
C39 C 0.3345(2) 0.25436(14) 0.36210(7) 0.0222(6) Uani 1 1 d . .
C40 C 0.26619(19) 0.21307(13) 0.37371(8) 0.0218(6) Uani 1 1 d . .
C41 C 0.2717(2) 0.18326(13) 0.40915(8) 0.0224(6) Uani 1 1 d . .
C42 C 0.1861(2) 0.19131(13) 0.42664(8) 0.0217(6) Uani 1 1 d . .
C43 C 0.1823(2) 0.20027(13) 0.46378(8) 0.0240(6) Uani 1 1 d . .
C44 C 0.1217(2) 0.24974(14) 0.47778(8) 0.0239(6) Uani 1 1 d . .
C45 C 0.1623(2) 0.28063(15) 0.50919(7) 0.0262(7) Uani 1 1 d . .
C46 C 0.1481(2) 0.34915(15) 0.51626(7) 0.0259(7) Uani 1 1 d . .
C47 C 0.0924(2) 0.38884(15) 0.49245(8) 0.0246(6) Uani 1 1 d . .
C48 C 0.1294(2) 0.45612(15) 0.48994(8) 0.0246(6) Uani 1 1 d . .
C49 C 0.12590(19) 0.48916(14) 0.45697(8) 0.0227(6) Uani 1 1 d . .
C50 C 0.20282(19) 0.52743(13) 0.44471(8) 0.0210(6) Uani 1 1 d . .
C51 C 0.2806(2) 0.52911(13) 0.46545(8) 0.0229(6) Uani 1 1 d . .
C52 C 0.3656(2) 0.52190(14) 0.44794(8) 0.0241(6) Uani 1 1 d . .
C53 C 0.36843(19) 0.51313(13) 0.41054(8) 0.0218(6) Uani 1 1 d . .
C54 C 0.42829(19) 0.46330(14) 0.39527(8) 0.0237(6) Uani 1 1 d . .
C55 C 0.48490(19) 0.42595(15) 0.41721(8) 0.0249(6) Uani 1 1 d . .
C56 C 0.49748(19) 0.35537(15) 0.40967(9) 0.0258(6) Uani 1 1 d . .
C57 C 0.45261(19) 0.32618(14) 0.38052(8) 0.0235(6) Uani 1 1 d . .
C58 C 0.41409(19) 0.25926(14) 0.38406(8) 0.0240(6) Uani 1 1 d . .
C59 C 0.42361(19) 0.22447(14) 0.41654(8) 0.0248(6) Uani 1 1 d . .
C60 C 0.3491(2) 0.18618(14) 0.42973(8) 0.0240(6) Uani 1 1 d . .
C61 C 0.3450(2) 0.19503(14) 0.46872(8) 0.0271(7) Uani 1 1 d . .
C62 C 0.2626(2) 0.20146(14) 0.48543(8) 0.0262(7) Uani 1 1 d . .
C63 C 0.2502(2) 0.25112(15) 0.51377(8) 0.0277(7) Uani 1 1 d . .
C64 C 0.3214(2) 0.29214(16) 0.52434(8) 0.0298(7) Uani 1 1 d . .
C65 C 0.3068(2) 0.36354(15) 0.53171(7) 0.0290(7) Uani 1 1 d . .
C66 C 0.2220(2) 0.39125(16) 0.52789(7) 0.0285(7) Uani 1 1 d . .
C67 C 0.2098(2) 0.45781(15) 0.51176(7) 0.0269(7) Uani 1 1 d . .
C68 C 0.2845(2) 0.49365(15) 0.49965(8) 0.0265(7) Uani 1 1 d . .
C69 C 0.3726(2) 0.46380(15) 0.50300(8) 0.0268(7) Uani 1 1 d . .
C70 C 0.4229(2) 0.48132(14) 0.47091(8) 0.0257(7) Uani 1 1 d . .
C71 C 0.4820(2) 0.43483(15) 0.45601(9) 0.0276(7) Uani 1 1 d . .
C72 C 0.4940(2) 0.36920(15) 0.47245(9) 0.0277(7) Uani 1 1 d . .
C73 C 0.4462(2) 0.35270(16) 0.50330(8) 0.0304(7) Uani 1 1 d . .
C74 C 0.3838(2) 0.40013(16) 0.51887(8) 0.0287(7) Uani 1 1 d . .
C75 C 0.4070(2) 0.28523(15) 0.50680(8) 0.0288(7) Uani 1 1 d . .
C76 C 0.4188(2) 0.23801(15) 0.47913(8) 0.0281(7) Uani 1 1 d . .
C77 C 0.4676(2) 0.25580(15) 0.44718(9) 0.0279(7) Uani 1 1 d . .
C78 C 0.50448(19) 0.32024(15) 0.44359(9) 0.0281(7) Uani 1 1 d . .
C79 C 0.4437(3) 0.4198(2) 0.65315(10) 0.0522(10) Uani 1 1 d . .
H79A H 0.5099 0.4193 0.6526 0.063 Uiso 1 1 calc R U
H79B H 0.4235 0.3817 0.6686 0.063 Uiso 1 1 calc R U
Cl1 Cl 0.40739(9) 0.49583(7) 0.67205(4) 0.0824(4) Uani 1 1 d . .
Cl2 Cl 0.40306(9) 0.40827(6) 0.60944(3) 0.0680(3) Uani 1 1 d . .
F1 F -0.03286(12) 0.24080(9) 0.35141(5) 0.0337(4) Uani 1 1 d . .
F2 F -0.20482(14) 0.20992(11) 0.34187(7) 0.0535(6) Uani 1 1 d . .
F3 F -0.33338(14) 0.27967(14) 0.37762(9) 0.0741(8) Uani 1 1 d . .
F4 F -0.28593(14) 0.38438(13) 0.42189(8) 0.0656(7) Uani 1 1 d . .
F5 F -0.11862(12) 0.41835(10) 0.43040(6) 0.0441(5) Uani 1 1 d . .
O1 O 0.13726(15) 0.14815(10) 0.35316(6) 0.0258(5) Uani 1 1 d . .
O2 O 0.13860(13) 0.25721(9) 0.33658(5) 0.0220(4) Uani 1 1 d . .
O3 O 0.01980(14) 0.38223(11) 0.33281(5) 0.0263(5) Uani 1 1 d . .
O4 O 0.06879(14) 0.54527(10) 0.37577(6) 0.0264(5) Uani 1 1 d . .
O5 O -0.01245(14) 0.51142(10) 0.36204(6) 0.0312(5) Uani 1 1 d . .
O6 O 0.32095(14) 0.50787(10) 0.32303(5) 0.0263(5) Uani 1 1 d . .
O7 O 0.24762(15) 0.55654(10) 0.31775(5) 0.0292(5) Uani 1 1 d . .
O8 O 0.33783(15) 0.30966(11) 0.30073(5) 0.0318(5) Uani 1 1 d . .
O9 O 0.42592(17) 0.27799(13) 0.29614(7) 0.0451(6) Uani 1 1 d . .

loop_
_atom_site_aniso_label
_atom_site_aniso_U_11
_atom_site_aniso_U_22
_atom_site_aniso_U_33
_atom_site_aniso_U_23
_atom_site_aniso_U_13
_atom_site_aniso_U_12
C1 0.0205(15) 0.0275(15) 0.0303(15) 0.0004(13) -0.0044(13) -0.0028(12)
C2 0.0242(16) 0.0285(16) 0.0353(17) -0.0002(13) -0.0020(14) -0.0014(13)
C3 0.0279(17) 0.0352(18) 0.049(2) -0.0068(16) -0.0074(16) -0.0068(15)
C4 0.0185(16) 0.053(2) 0.070(3) -0.008(2) -0.0047(18) -0.0069(16)
C5 0.0212(17) 0.047(2) 0.061(2) -0.0075(18) 0.0059(17) 0.0012(15)
C6 0.0259(17) 0.0317(17) 0.0412(18) -0.0055(14) -0.0010(15) -0.0029(14)
C7 0.0277(17) 0.0350(17) 0.0337(17) -0.0010(14) -0.0059(14) 0.0124(14)
C8 0.044(2) 0.047(2) 0.046(2) 0.0114(17) -0.0068(18) 0.0124(18)
C9 0.052(2) 0.059(2) 0.043(2) -0.0070(18) 0.0119(19) 0.016(2)
C10 0.032(2) 0.059(3) 0.067(3) 0.004(2) -0.0164(19) 0.0030(18)
C11 0.063(3) 0.045(2) 0.0205(15) 0.0073(15) -0.0093(16) 0.0039(18)
C12 0.103(4) 0.130(5) 0.045(3) 0.025(3) -0.009(3) 0.065(4)
C13 0.104(4) 0.087(3) 0.035(2) 0.023(2) 0.023(2) 0.013(3)
C14 0.159(6) 0.077(3) 0.053(3) 0.003(3) -0.059(3) -0.034(4)
C15 0.066(3) 0.053(2) 0.038(2) -0.0057(18) 0.031(2) -0.012(2)
C16 0.129(5) 0.103(4) 0.026(2) -0.010(2) 0.027(3) -0.048(4)
C17 0.111(4) 0.070(3) 0.069(3) -0.015(3) 0.045(3) -0.048(3)
C18 0.099(5) 0.132(5) 0.105(5) 0.012(4) 0.076(4) 0.032(4)
C19 0.0192(14) 0.0187(14) 0.0249(14) -0.0027(11) -0.0014(12) -0.0005(11)
C20 0.0233(15) 0.0201(14) 0.0225(14) -0.0004(11) -0.0049(12) -0.0013(12)
C21 0.0249(15) 0.0158(13) 0.0153(12) 0.0007(10) -0.0057(11) -0.0013(11)
C22 0.0255(15) 0.0187(13) 0.0141(12) 0.0011(11) -0.0013(11) -0.0015(12)
C23 0.0288(16) 0.0200(13) 0.0135(12) 0.0003(11) -0.0011(12) -0.0013(12)
C24 0.0243(15) 0.0143(13) 0.0173(13) -0.0014(10) -0.0017(11) 0.0013(11)
C25 0.0256(15) 0.0146(13) 0.0234(14) -0.0020(11) -0.0016(12) -0.0028(11)
C26 0.0202(14) 0.0149(13) 0.0252(14) -0.0001(11) -0.0006(12) -0.0086(11)
C27 0.0157(13) 0.0191(13) 0.0244(14) -0.0009(11) -0.0006(12) -0.0060(11)
C28 0.0197(14) 0.0231(14) 0.0238(14) 0.0008(12) 0.0041(12) -0.0074(12)
C29 0.0193(14) 0.0245(14) 0.0229(14) -0.0023(12) 0.0072(12) -0.0025(12)
C30 0.0169(13) 0.0219(14) 0.0238(14) -0.0038(11) 0.0032(12) 0.0021(11)
C31 0.0168(14) 0.0218(14) 0.0231(14) -0.0030(11) 0.0006(12) 0.0050(11)
C32 0.0240(15) 0.0172(13) 0.0223(14) 0.0007(11) -0.0028(12) 0.0036(11)
C33 0.0241(15) 0.0117(12) 0.0241(14) 0.0010(11) -0.0029(12) 0.0014(11)
C34 0.0289(16) 0.0134(13) 0.0218(13) 0.0030(11) -0.0023(12) -0.0030(11)
C35 0.0248(15) 0.0176(13) 0.0198(13) 0.0037(11) 0.0039(12) -0.0027(11)
C36 0.0199(14) 0.0217(14) 0.0216(13) 0.0031(11) 0.0066(12) -0.0058(11)
C37 0.0195(14) 0.0245(14) 0.0223(14) 0.0001(12) 0.0074(12) -0.0037(12)
C38 0.0276(16) 0.0212(14) 0.0193(13) -0.0018(11) 0.0056(12) -0.0024(12)
C39 0.0265(15) 0.0182(13) 0.0220(14) -0.0058(11) 0.0044(12) 0.0042(12)
C40 0.0242(15) 0.0157(13) 0.0255(14) -0.0044(11) 0.0009(12) 0.0010(11)
C41 0.0277(16) 0.0106(12) 0.0287(15) -0.0024(11) -0.0009(13) 0.0006(11)
C42 0.0259(15) 0.0125(12) 0.0267(14) -0.0008(11) -0.0038(13) -0.0049(11)
C43 0.0298(16) 0.0145(13) 0.0277(15) 0.0081(11) -0.0013(13) -0.0054(12)
C44 0.0259(15) 0.0244(14) 0.0214(14) 0.0036(12) 0.0060(12) -0.0090(12)
C45 0.0345(17) 0.0282(15) 0.0160(13) 0.0065(12) 0.0075(13) -0.0081(13)
C46 0.0320(17) 0.0309(16) 0.0147(13) -0.0002(12) 0.0065(12) -0.0051(13)
C47 0.0246(15) 0.0285(15) 0.0208(14) -0.0031(12) 0.0089(12) -0.0029(12)
C48 0.0264(16) 0.0246(15) 0.0227(14) -0.0079(12) 0.0069(13) 0.0003(12)
C49 0.0238(15) 0.0190(14) 0.0251(14) -0.0061(11) 0.0029(12) 0.0064(12)
C50 0.0259(15) 0.0105(12) 0.0266(14) -0.0045(11) 0.0012(12) 0.0015(11)
C51 0.0313(16) 0.0125(13) 0.0249(14) -0.0060(11) -0.0042(13) -0.0018(12)
C52 0.0265(16) 0.0185(14) 0.0273(15) -0.0048(12) -0.0034(13) -0.0083(12)
C53 0.0224(15) 0.0157(13) 0.0272(14) 0.0044(11) 0.0011(12) -0.0076(11)
C54 0.0206(15) 0.0235(15) 0.0269(15) 0.0017(12) 0.0043(12) -0.0077(12)
C55 0.0153(14) 0.0245(15) 0.0350(16) -0.0008(13) 0.0006(13) -0.0066(12)
C56 0.0129(14) 0.0258(15) 0.0386(17) -0.0010(13) 0.0032(13) -0.0015(12)
C57 0.0168(14) 0.0231(14) 0.0307(15) -0.0002(12) 0.0076(12) 0.0022(12)
C58 0.0204(15) 0.0201(14) 0.0315(15) -0.0047(12) 0.0048(13) 0.0043(11)
C59 0.0192(15) 0.0186(14) 0.0366(16) -0.0021(12) -0.0017(13) 0.0074(11)
C60 0.0261(16) 0.0135(13) 0.0323(15) 0.0014(12) -0.0042(13) 0.0057(11)
C61 0.0328(17) 0.0182(14) 0.0304(16) 0.0078(12) -0.0088(14) 0.0015(12)
C62 0.0358(18) 0.0174(14) 0.0253(15) 0.0105(12) -0.0057(13) -0.0030(13)
C63 0.0391(18) 0.0237(15) 0.0203(14) 0.0123(12) -0.0023(13) -0.0045(13)
C64 0.0413(19) 0.0307(16) 0.0174(14) 0.0076(12) -0.0109(14) -0.0037(14)
C65 0.0415(19) 0.0314(16) 0.0141(13) 0.0007(12) -0.0080(13) -0.0047(14)
C66 0.0405(19) 0.0325(16) 0.0124(13) -0.0029(12) 0.0022(13) -0.0056(14)
C67 0.0377(18) 0.0269(15) 0.0160(13) -0.0089(12) 0.0014(13) -0.0010(13)
C68 0.0355(17) 0.0221(14) 0.0217(14) -0.0107(12) -0.0043(13) -0.0050(13)
C69 0.0314(17) 0.0255(15) 0.0236(14) -0.0065(12) -0.0101(13) -0.0086(13)
C70 0.0262(16) 0.0221(14) 0.0289(15) -0.0030(12) -0.0106(13) -0.0107(12)
C71 0.0194(15) 0.0269(15) 0.0363(17) -0.0013(13) -0.0083(13) -0.0072(12)
C72 0.0199(15) 0.0273(16) 0.0358(17) -0.0010(13) -0.0131(14) -0.0031(12)
C73 0.0292(17) 0.0313(16) 0.0307(16) 0.0019(13) -0.0176(14) 0.0003(14)
C74 0.0357(18) 0.0312(16) 0.0191(14) -0.0027(12) -0.0135(13) -0.0048(14)
C75 0.0327(17) 0.0240(15) 0.0297(16) 0.0062(13) -0.0159(14) 0.0002(13)
C76 0.0279(16) 0.0222(15) 0.0343(16) 0.0056(13) -0.0122(14) 0.0038(12)
C77 0.0196(15) 0.0236(15) 0.0403(18) 0.0017(13) -0.0087(14) 0.0050(12)
C78 0.0159(14) 0.0269(15) 0.0415(17) -0.0011(14) -0.0079(13) 0.0016(12)
C79 0.061(3) 0.056(2) 0.040(2) -0.0088(18) -0.0012(19) 0.000(2)
Cl1 0.0734(8) 0.0846(9) 0.0893(9) -0.0444(7) 0.0300(7) -0.0137(7)
Cl2 0.0947(9) 0.0698(7) 0.0396(5) -0.0039(5) -0.0085(6) -0.0246(7)
F1 0.0273(10) 0.0317(10) 0.0420(10) -0.0113(8) -0.0049(8) -0.0020(8)
F2 0.0343(11) 0.0505(13) 0.0756(15) -0.0221(11) -0.0140(11) -0.0100(10)
F3 0.0200(11) 0.0833(18) 0.119(2) -0.0340(17) -0.0013(13) -0.0117(11)
F4 0.0232(11) 0.0748(17) 0.099(2) -0.0295(15) 0.0123(12) 0.0034(11)
F5 0.0262(10) 0.0456(12) 0.0605(13) -0.0221(10) 0.0049(10) 0.0004(9)
O1 0.0282(12) 0.0176(10) 0.0317(11) -0.0076(9) -0.0001(10) -0.0032(9)
O2 0.0296(11) 0.0165(9) 0.0198(9) -0.0025(8) -0.0033(9) -0.0023(8)
O3 0.0286(11) 0.0268(11) 0.0235(10) -0.0011(9) -0.0109(9) 0.0007(9)
O4 0.0250(11) 0.0190(10) 0.0353(11) 0.0003(9) -0.0082(9) 0.0025(8)
O5 0.0262(11) 0.0261(11) 0.0413(12) -0.0073(9) -0.0130(10) 0.0048(9)
O6 0.0338(12) 0.0238(10) 0.0213(10) 0.0038(8) 0.0040(9) 0.0003(9)
O7 0.0394(13) 0.0271(11) 0.0211(10) 0.0034(9) 0.0000(10) 0.0053(10)
O8 0.0364(13) 0.0366(12) 0.0224(10) -0.0060(9) 0.0097(10) 0.0006(10)
O9 0.0465(15) 0.0483(15) 0.0405(13) 0.0004(11) 0.0218(12) 0.0112(12)

loop_
_atom_type_symbol
_atom_type_description
_atom_type_scat_dispersion_real
_atom_type_scat_dispersion_imag
_atom_type_scat_source
C C 0.0033 0.0016 'International Tables Vol C Tables 4.2.6.8 and 6.1.1.4'
H H 0.0000 0.0000 'International Tables Vol C Tables 4.2.6.8 and 6.1.1.4'
F F 0.0171 0.0103 'International Tables Vol C Tables 4.2.6.8 and 6.1.1.4'
O O 0.0106 0.0060 'International Tables Vol C Tables 4.2.6.8 and 6.1.1.4'
Cl Cl 0.1484 0.1585 'International Tables Vol C Tables 4.2.6.8 and 6.1.1.4'

loop_
_geom_angle_atom_site_label_1
_geom_angle_atom_site_label_2
_geom_angle_atom_site_label_3
_geom_angle
C2 C1 C19 120.1(3)
C6 C1 C2 114.2(3)
C6 C1 C19 125.6(3)
C3 C2 C1 123.5(3)
F1 C2 C1 119.3(3)
F1 C2 C3 117.2(3)
C2 C3 C4 120.2(3)
F2 C3 C2 120.5(3)
F2 C3 C4 119.4(3)
C5 C4 C3 118.5(3)
F3 C4 C3 120.4(3)
F3 C4 C5 121.0(3)
C4 C5 C6 120.3(3)
F4 C5 C4 120.0(3)
F4 C5 C6 119.7(3)
C5 C6 C1 123.3(3)
F5 C6 C1 122.0(3)
F5 C6 C5 114.8(3)
C8 C7 C9 111.3(3)
C8 C7 C10 111.7(3)
C9 C7 C10 111.9(3)
O5 C7 C8 110.7(3)
O5 C7 C9 109.5(3)
O5 C7 C10 101.3(3)
C7 C8 H8A 109.5
C7 C8 H8B 109.5
C7 C8 H8C 109.5
H8A C8 H8B 109.5
H8A C8 H8C 109.5
H8B C8 H8C 109.5
C7 C9 H9A 109.5
C7 C9 H9B 109.5
C7 C9 H9C 109.5
H9A C9 H9B 109.5
H9A C9 H9C 109.5
H9B C9 H9C 109.5
C7 C10 H10A 109.5
C7 C10 H10B 109.5
C7 C10 H10C 109.5
H10A C10 H10B 109.5
H10A C10 H10C 109.5
H10B C10 H10C 109.5
C12 C11 C13 111.8(4)
C12 C11 C14 114.4(5)
C13 C11 C14 111.0(4)
O7 C11 C12 100.8(3)
O7 C11 C13 109.5(3)
O7 C11 C14 108.8(3)
C11 C12 H12A 109.5
C11 C12 H12B 109.5
C11 C12 H12C 109.5
H12A C12 H12B 109.5
H12A C12 H12C 109.5
H12B C12 H12C 109.5
C11 C13 H13A 109.5
C11 C13 H13B 109.5
C11 C13 H13C 109.5
H13A C13 H13B 109.5
H13A C13 H13C 109.5
H13B C13 H13C 109.5
C11 C14 H14A 109.5
C11 C14 H14B 109.5
C11 C14 H14C 109.5
H14A C14 H14B 109.5
H14A C14 H14C 109.5
H14B C14 H14C 109.5
C16 C15 C18 110.7(4)
C17 C15 C16 111.1(4)
C17 C15 C18 114.2(5)
O9 C15 C16 109.5(3)
O9 C15 C17 110.2(3)
O9 C15 C18 100.6(4)
C15 C16 H16A 109.5
C15 C16 H16B 109.5
C15 C16 H16C 109.5
H16A C16 H16B 109.5
H16A C16 H16C 109.5
H16B C16 H16C 109.5
C15 C17 H17A 109.5
C15 C17 H17B 109.5
C15 C17 H17C 109.5
H17A C17 H17B 109.5
H17A C17 H17C 109.5
H17B C17 H17C 109.5
C15 C18 H18A 109.5
C15 C18 H18B 109.5
C15 C18 H18C 109.5
H18A C18 H18B 109.5
H18A C18 H18C 109.5
H18B C18 H18C 109.5
C1 C19 C20 112.5(2)
C1 C19 C27 107.0(2)
C1 C19 C30 110.2(2)
C27 C19 C20 116.6(2)
C30 C19 C20 110.3(2)
C30 C19 C27 99.4(2)
C21 C20 C19 113.5(2)
C24 C20 C19 115.1(2)
C24 C20 C21 99.1(2)
O3 C20 C19 110.1(2)
O3 C20 C21 110.4(2)
O3 C20 C24 108.2(2)
C22 C21 C20 109.6(2)
C22 C21 C32 122.9(3)
C32 C21 C20 125.5(3)
C21 C22 C23 110.9(2)
C21 C22 C35 125.6(3)
C23 C22 C35 122.6(3)
C22 C23 C38 122.9(3)
C24 C23 C22 107.1(3)
C24 C23 C38 128.3(2)
C23 C24 C20 112.8(2)
C23 C24 O2 124.9(3)
O2 C24 C20 122.3(2)
C26 C25 C40 99.1(2)
O1 C25 C26 108.9(2)
O1 C25 C40 112.1(2)
O1 C25 O2 105.6(2)
O2 C25 C26 115.3(2)
O2 C25 C40 115.8(2)
C27 C26 C25 132.5(3)
C27 C26 C42 118.7(3)
C42 C26 C25 104.6(2)
C26 C27 C19 132.5(3)
C26 C27 C28 118.1(3)
C28 C27 C19 107.1(2)
C29 C28 C27 109.9(2)
C44 C28 C27 122.8(3)
C44 C28 C29 120.0(3)
C30 C29 C28 108.7(2)
C47 C29 C28 120.1(3)
C47 C29 C30 122.0(3)
C29 C30 C19 109.3(2)
C31 C30 C19 127.7(3)
C31 C30 C29 119.6(3)
C30 C31 C32 124.1(2)
C30 C31 C49 118.9(3)
C49 C31 C32 109.5(2)
C21 C32 C31 107.0(2)
C21 C32 C33 109.8(2)
C31 C32 C33 101.2(2)
O4 C32 C21 115.3(2)
O4 C32 C31 115.8(2)
O4 C32 C33 106.9(2)
C34 C33 C32 123.3(2)
C34 C33 C50 119.4(3)
C50 C33 C32 109.2(2)
C33 C34 C35 122.5(3)
C33 C34 C53 120.4(3)
C53 C34 C35 108.7(2)
C22 C35 C34 108.3(2)
C22 C35 C36 109.0(2)
C36 C35 C34 103.1(2)
O6 C35 C22 114.9(2)
O6 C35 C34 115.8(2)
O6 C35 C36 104.7(2)
C37 C36 C35 124.2(3)
C37 C36 C54 120.8(3)
C54 C36 C35 108.4(2)
C36 C37 C38 124.7(3)
C36 C37 C57 118.7(3)
C57 C37 C38 110.5(2)
C23 C38 C37 108.3(2)
C23 C38 C39 111.8(2)
C39 C38 C37 100.2(2)
O8 C38 C23 105.4(2)
O8 C38 C37 115.6(2)
O8 C38 C39 115.6(2)
C40 C39 C38 127.2(3)
C40 C39 C58 118.4(3)
C58 C39 C38 109.0(2)
C39 C40 C25 131.3(3)
C39 C40 C41 118.9(3)
C41 C40 C25 104.9(2)
C40 C41 C42 108.2(2)
C60 C41 C40 122.1(3)
C60 C41 C42 119.4(3)
C41 C42 C26 108.0(2)
C43 C42 C26 122.6(3)
C43 C42 C41 119.6(3)
C42 C43 C44 118.2(3)
C42 C43 C62 121.2(3)
C44 C43 C62 108.4(3)
C28 C44 C43 118.8(3)
C28 C44 C45 120.1(3)
C43 C44 C45 108.2(3)
C44 C45 C63 107.8(3)
C46 C45 C44 119.7(3)
C46 C45 C63 120.5(3)
C45 C46 C47 120.0(3)
C45 C46 C66 119.7(3)
C47 C46 C66 108.1(3)
C29 C47 C46 119.8(3)
C29 C47 C48 118.7(3)
C48 C47 C46 108.5(3)
C47 C48 C67 107.7(3)
C49 C48 C47 118.4(3)
C49 C48 C67 120.7(3)
C31 C49 C50 108.6(2)
C48 C49 C31 122.1(3)
C48 C49 C50 119.4(3)
C33 C50 C49 108.6(2)
C51 C50 C33 120.8(3)
C51 C50 C49 120.2(3)
C50 C51 C52 119.3(3)
C50 C51 C68 120.3(3)
C52 C51 C68 108.1(3)
C51 C52 C70 108.3(3)
C53 C52 C51 119.1(3)
C53 C52 C70 119.7(3)
C34 C53 C54 109.1(2)
C52 C53 C34 120.8(3)
C52 C53 C54 119.4(3)
C36 C54 C53 108.7(3)
C55 C54 C36 120.6(3)
C55 C54 C53 120.8(3)
C54 C55 C56 118.9(3)
C54 C55 C71 119.9(3)
C56 C55 C71 108.4(3)
C55 C56 C78 108.0(3)
C57 C56 C55 119.3(3)
C57 C56 C78 120.7(3)
C37 C57 C58 108.4(3)
C56 C57 C37 121.7(3)
C56 C57 C58 119.9(3)
C39 C58 C57 109.8(3)
C59 C58 C39 122.5(3)
C59 C58 C57 119.2(3)
C58 C59 C60 118.4(3)
C58 C59 C77 120.8(3)
C60 C59 C77 108.2(3)
C41 C60 C59 119.0(3)
C41 C60 C61 120.9(3)
C59 C60 C61 107.9(3)
C62 C61 C60 119.4(3)
C62 C61 C76 120.5(3)
C76 C61 C60 107.6(3)
C43 C62 C63 107.8(3)
C61 C62 C43 119.5(3)
C61 C62 C63 119.9(3)
C62 C63 C45 107.7(3)
C64 C63 C45 119.6(3)
C64 C63 C62 119.9(3)
C63 C64 C65 120.0(3)
C63 C64 C75 119.8(3)
C75 C64 C65 108.1(3)
C66 C65 C64 120.1(3)
C66 C65 C74 120.0(3)
C74 C65 C64 107.7(3)
C46 C66 C67 107.5(3)
C65 C66 C46 120.1(3)
C65 C66 C67 120.8(3)
C48 C67 C66 108.2(3)
C68 C67 C48 119.9(3)
C68 C67 C66 119.2(3)
C51 C68 C69 108.0(3)
C67 C68 C51 119.5(3)
C67 C68 C69 119.7(3)
C70 C69 C68 107.8(3)
C74 C69 C68 120.7(3)
C74 C69 C70 119.8(3)
C69 C70 C52 107.8(3)
C71 C70 C52 120.6(3)
C71 C70 C69 119.9(3)
C70 C71 C55 119.5(3)
C70 C71 C72 120.3(3)
C72 C71 C55 107.8(3)
C71 C72 C78 107.6(3)
C73 C72 C71 119.6(3)
C73 C72 C78 120.4(3)
C72 C73 C74 120.7(3)
C72 C73 C75 119.6(3)
C74 C73 C75 107.2(3)
C65 C74 C73 108.9(3)
C69 C74 C65 119.6(3)
C69 C74 C73 119.6(3)
C64 C75 C73 108.1(3)
C76 C75 C64 120.4(3)
C76 C75 C73 119.5(3)
C75 C76 C61 119.4(3)
C75 C76 C77 120.4(3)
C77 C76 C61 108.3(3)
C76 C77 C59 108.0(3)
C78 C77 C59 119.7(3)
C78 C77 C76 120.3(3)
C56 C78 C72 108.3(3)
C77 C78 C56 119.7(3)
C77 C78 C72 119.7(3)
H79A C79 H79B 107.9
Cl1 C79 H79A 109.2
Cl1 C79 H79B 109.2
Cl2 C79 H79A 109.2
Cl2 C79 H79B 109.2
Cl2 C79 Cl1 112.1(2)
C25 O1 H1 110(3)
C24 O2 C25 111.6(2)
C20 O3 H3 108(3)
C32 O4 O5 104.25(18)
C7 O5 O4 108.0(2)
C35 O6 O7 106.30(19)
C11 O7 O6 107.5(2)
C38 O8 O9 106.2(2)
C15 O9 O8 106.8(3)

loop_
_geom_bond_atom_site_label_1
_geom_bond_atom_site_label_2
_geom_bond_distance
C1 C2 1.392(4)
C1 C6 1.385(4)
C1 C19 1.545(4)
C2 C3 1.371(5)
C2 F1 1.338(4)
C3 C4 1.373(5)
C3 F2 1.346(4)
C4 C5 1.370(5)
C4 F3 1.331(4)
C5 C6 1.379(5)
C5 F4 1.341(4)
C6 F5 1.345(4)
C7 C8 1.511(5)
C7 C9 1.512(5)
C7 C10 1.517(5)
C7 O5 1.454(4)
C8 H8A 0.9800
C8 H8B 0.9800
C8 H8C 0.9800
C9 H9A 0.9800
C9 H9B 0.9800
C9 H9C 0.9800
C10 H10A 0.9800
C10 H10B 0.9800
C10 H10C 0.9800
C11 C12 1.495(6)
C11 C13 1.503(6)
C11 C14 1.504(6)
C11 O7 1.469(4)
C12 H12A 0.9800
C12 H12B 0.9800
C12 H12C 0.9800
C13 H13A 0.9800
C13 H13B 0.9800
C13 H13C 0.9800
C14 H14A 0.9800
C14 H14B 0.9800
C14 H14C 0.9800
C15 C16 1.511(7)
C15 C17 1.490(6)
C15 C18 1.524(7)
C15 O9 1.457(4)
C16 H16A 0.9800
C16 H16B 0.9800
C16 H16C 0.9800
C17 H17A 0.9800
C17 H17B 0.9800
C17 H17C 0.9800
C18 H18A 0.9800
C18 H18B 0.9800
C18 H18C 0.9800
C19 C20 1.610(4)
C19 C27 1.572(4)
C19 C30 1.551(4)
C20 C21 1.543(4)
C20 C24 1.530(4)
C20 O3 1.428(3)
C21 C22 1.333(4)
C21 C32 1.491(4)
C22 C23 1.466(4)
C22 C35 1.494(4)
C23 C24 1.327(4)
C23 C38 1.512(4)
C24 O2 1.361(3)
C25 C26 1.531(4)
C25 C40 1.541(4)
C25 O1 1.392(3)
C25 O2 1.415(3)
C26 C27 1.367(4)
C26 C42 1.452(4)
C27 C28 1.447(4)
C28 C29 1.435(4)
C28 C44 1.387(4)
C29 C30 1.422(4)
C29 C47 1.393(4)
C30 C31 1.368(4)
C31 C32 1.525(4)
C31 C49 1.441(4)
C32 C33 1.538(4)
C32 O4 1.437(3)
C33 C34 1.364(4)
C33 C50 1.438(4)
C34 C35 1.515(4)
C34 C53 1.427(4)
C35 C36 1.514(4)
C35 O6 1.445(3)
C36 C37 1.364(4)
C36 C54 1.438(4)
C37 C38 1.555(4)
C37 C57 1.422(4)
C38 C39 1.553(4)
C38 O8 1.420(3)
C39 C40 1.374(4)
C39 C58 1.443(4)
C40 C41 1.438(4)
C41 C42 1.443(4)
C41 C60 1.386(4)
C42 C43 1.385(4)
C43 C44 1.428(4)
C43 C62 1.442(4)
C44 C45 1.445(4)
C45 C46 1.392(4)
C45 C63 1.446(5)
C46 C47 1.442(4)
C46 C66 1.447(4)
C47 C48 1.440(4)
C48 C49 1.382(4)
C48 C67 1.448(4)
C49 C50 1.448(4)
C50 C51 1.392(4)
C51 C52 1.434(4)
C51 C68 1.445(4)
C52 C53 1.393(4)
C52 C70 1.446(4)
C53 C54 1.443(4)
C54 C55 1.384(4)
C55 C56 1.431(4)
C55 C71 1.445(4)
C56 C57 1.393(4)
C56 C78 1.436(4)
C57 C58 1.445(4)
C58 C59 1.390(4)
C59 C60 1.430(4)
C59 C77 1.448(4)
C60 C61 1.452(4)
C61 C62 1.384(5)
C61 C76 1.443(4)
C62 C63 1.445(4)
C63 C64 1.393(4)
C64 C65 1.450(4)
C64 C75 1.440(5)
C65 C66 1.386(5)
C65 C74 1.439(5)
C66 C67 1.453(4)
C67 C68 1.395(4)
C68 C69 1.448(4)
C69 C70 1.445(4)
C69 C74 1.395(4)
C70 C71 1.387(4)
C71 C72 1.440(4)
C72 C73 1.384(5)
C72 C78 1.447(4)
C73 C74 1.440(5)
C73 C75 1.459(4)
C75 C76 1.394(4)
C76 C77 1.431(5)
C77 C78 1.391(4)
C79 H79A 0.9900
C79 H79B 0.9900
C79 Cl1 1.740(4)
C79 Cl2 1.740(4)
O1 H1 0.82(4)
O3 H3 0.93(4)
O4 O5 1.475(3)
O6 O7 1.470(3)
O8 O9 1.467(3)
